data_7713161
loop_
_publ_author_name
'Josa, Dana'
'Aguil\`a, David'
'Fontava, Pere'
'Soto-Cerrato, Vanessa'
'Herrera-Ram\'irez, Piedad'
'Rafols, Laia'
'Grabulosa, Arnald'
'Gamez, Patrick'

_publ_section_title
;
 Cytotoxicity of osmium(II) and cycloosmated half-sandwich complexes from
 1-pyrenyl-containing phosphane ligands
;
_journal_name_full 'Dalton Transactions'
_journal_paper_doi 10.1039/D3DT00743J
_journal_year 2023
_chemical_formula_moiety 'C32 H36 Cl Os P'
_chemical_formula_sum 'C32 H36 Cl Os P'
_chemical_formula_weight 677.23
_space_group_crystal_system monoclinic
_space_group_IT_number 14
_space_group_name_Hall '-P 2ybc'
_space_group_name_H-M_alt 'P 1 21/c 1'
_atom_sites_solution_hydrogens geom
_atom_sites_solution_primary dual
_audit_creation_date 2023-01-13
_audit_creation_method
;
Olex2 1.5
(compiled 2022.04.07 svn.rca3783a0 for OlexSys, GUI svn.r6498)
;
_audit_update_record
;
2023-01-23 deposited with the CCDC.	2023-05-26 downloaded from the CCDC.
;
_cell_angle_alpha 90
_cell_angle_beta 101.834(2)
_cell_angle_gamma 90
_cell_formula_units_Z 4
_cell_length_a 9.9540(9)
_cell_length_b 12.9968(12)
_cell_length_c 20.6140(18)
_cell_measurement_reflns_used 9909
_cell_measurement_temperature 100.15
_cell_measurement_theta_max 29.54
_cell_measurement_theta_min 2.62
_cell_volume 2610.2(4)
_computing_molecular_graphics 'Olex2 1.5 (Dolomanov et al., 2009)'
_computing_publication_material 'Olex2 1.5 (Dolomanov et al., 2009)'
_computing_structure_refinement 'SHELXL 2018/3 (Sheldrick, 2015)'
_computing_structure_solution 'SHELXT 2018/2 (Sheldrick, 2018)'
_diffrn_ambient_temperature 100.15
_diffrn_measured_fraction_theta_full 0.956
_diffrn_measured_fraction_theta_max 0.955
_diffrn_measurement_device_type 'MD2M - Maatel + Dectris PILATUS 6M'
_diffrn_measurement_method '\w scans'
_diffrn_radiation_type synchrotron
_diffrn_radiation_wavelength 0.72931
_diffrn_reflns_av_R_equivalents 0.0511
_diffrn_reflns_av_unetI/netI 0.0491
_diffrn_reflns_Laue_measured_fraction_full 0.956
_diffrn_reflns_Laue_measured_fraction_max 0.955
_diffrn_reflns_limit_h_max 11
_diffrn_reflns_limit_h_min -11
_diffrn_reflns_limit_k_max 15
_diffrn_reflns_limit_k_min -15
_diffrn_reflns_limit_l_max 24
_diffrn_reflns_limit_l_min -24
_diffrn_reflns_number 16619
_diffrn_reflns_point_group_measured_fraction_full 0.956
_diffrn_reflns_point_group_measured_fraction_max 0.955
_diffrn_reflns_theta_full 25.950
_diffrn_reflns_theta_max 26.059
_diffrn_reflns_theta_min 1.913
_diffrn_source 'ALBA XALOC beamline'
_diffrn_source_current 0.0
_diffrn_source_power 0.0
_diffrn_source_voltage 0.0
_diffrn_standards_number 0
_exptl_absorpt_coefficient_mu 5.394
_exptl_absorpt_correction_T_max 0.6397
_exptl_absorpt_correction_T_min 0.4658
_exptl_absorpt_correction_type multi-scan
_exptl_absorpt_process_details
;
SADABS-2016/2 (Bruker,2016/2) was used for absorption correction.
wR2(int) was 0.1647 before and 0.1297 after correction.
The Ratio of minimum to maximum transmission is 0.7282.
The \l/2 correction factor is Not present.
;
_exptl_crystal_colour yellow
_exptl_crystal_colour_primary yellow
_exptl_crystal_density_diffrn 1.723
_exptl_crystal_description block
_exptl_crystal_F_000 1344
_exptl_crystal_size_max 0.3
_exptl_crystal_size_mid 0.2
_exptl_crystal_size_min 0.2
_refine_diff_density_max 2.269
_refine_diff_density_min -1.781
_refine_diff_density_rms 0.389
_refine_ls_extinction_coef 0.0196(12)
_refine_ls_extinction_expression Fc^*^=kFc[1+0.001xFc^2^\l^3^/sin(2\q)]^-1/4^
_refine_ls_extinction_method 'SHELXL-2018/3 (Sheldrick 2018)'
_refine_ls_goodness_of_fit_ref 1.023
_refine_ls_hydrogen_treatment constr
_refine_ls_matrix_type full
_refine_ls_number_parameters 329
_refine_ls_number_reflns 4560
_refine_ls_number_restraints 12
_refine_ls_restrained_S_all 1.028
_refine_ls_R_factor_all 0.0729
_refine_ls_R_factor_gt 0.0727
_refine_ls_shift/su_max 0.001
_refine_ls_shift/su_mean 0.000
_refine_ls_structure_factor_coef Fsqd
_refine_ls_weighting_details 'w=1/[\s^2^(Fo^2^)+(0.1701P)^2^+7.6621P] where P=(Fo^2^+2Fc^2^)/3'
_refine_ls_weighting_scheme calc
_refine_ls_wR_factor_gt 0.1942
_refine_ls_wR_factor_ref 0.1947
_reflns_Friedel_coverage 0.000
_reflns_number_gt 4496
_reflns_number_total 4560
_reflns_threshold_expression 'I > 2\s(I)'
_cod_data_source_file d3dt00743j2.cif
_cod_data_source_block djh8_alba_apex_0m
_cod_database_code 7713161
_shelx_shelxl_version_number 2018/3
_shelx_space_group_comment
;
The symmetry employed for this shelxl refinement is uniquely defined
by the following loop, which should always be used as a source of
symmetry information in preference to the above space-group names.
They are only intended as comments.
;
_shelx_estimated_absorpt_t_max 0.412
_shelx_estimated_absorpt_t_min 0.294
_olex2_refinement_description
;
1. Fixed Uiso
 At 1.2 times of:
  All C(H) groups, All C(H,H) groups
 At 1.5 times of:
  All C(H,H,H) groups
2. Uiso/Uaniso restraints and constraints
Uanis(C28) \\sim Ueq, Uanis(C9) \\sim Ueq: with sigma of 0.01 and sigma for
terminal atoms of 0.02
Uanis(C3) = Uanis(C2)
3. Others
 Sof(H30A)=Sof(C32B)=Sof(H32D)=Sof(H32E)=Sof(H32F)=1-FVAR(1)
 Sof(H30)=Sof(C32A)=Sof(H32A)=Sof(H32B)=Sof(H32C)=FVAR(1)
4.a Ternary CH refined with riding coordinates:
 C30(H30), C30(H30A), C27(H27), C8(H8)
4.b Aromatic/amide H refined with riding coordinates:
 C14(H14), C12(H12), C4(H4), C16(H16), C15(H15), C26(H26), C6(H6), C23(H23),
 C22(H22), C7(H7), C3(H3), C25(H25)
4.c Idealised Me refined as rotating group:
 C1(H1A,H1B,H1C), C31(H31A,H31B,H31C), C29(H29A,H29B,H29C), C28(H28A,H28B,
 H28C), C10(H10A,H10B,H10C), C9(H9A,H9B,H9C), C32A(H32A,H32B,H32C), C32B(H32D,
 H32E,H32F)
;
_olex2_submission_special_instructions 'No special instructions were received'

loop_
_space_group_symop_operation_xyz
'x, y, z'
'-x, y+1/2, -z+1/2'
'-x, -y, -z'
'x, -y-1/2, z-1/2'

loop_
_atom_site_label
_atom_site_type_symbol
_atom_site_fract_x
_atom_site_fract_y
_atom_site_fract_z
_atom_site_U_iso_or_equiv
_atom_site_adp_type
_atom_site_occupancy
_atom_site_site_symmetry_order
_atom_site_calc_flag
_atom_site_refinement_flags_posn
_atom_site_refinement_flags_adp
_atom_site_refinement_flags_occupancy
_atom_site_disorder_assembly
_atom_site_disorder_group
Os1 Os 0.24491(3) 0.81285(2) 0.63406(2) 0.0143(3) Uani 1 1 d . . . . .
Cl1 Cl 0.24040(17) 0.83614(13) 0.51662(8) 0.0197(4) Uani 1 1 d . . . . .
P1 P 0.4823(2) 0.81964(11) 0.65178(11) 0.0173(5) Uani 1 1 d . . . . .
C18 C 0.3408(7) 0.4530(5) 0.5709(3) 0.0206(14) Uani 1 1 d . . . . .
C14 C 0.0967(8) 0.4134(6) 0.5531(4) 0.0305(17) Uani 1 1 d . . . . .
H14 H 0.004966 0.433615 0.553102 0.037 Uiso 1 1 calc R U . . .
C20 C 0.4234(6) 0.6262(5) 0.6097(3) 0.0153(12) Uani 1 1 d . . . . .
C24 C 0.5861(7) 0.4921(5) 0.5910(3) 0.0227(14) Uani 1 1 d . . . . .
C12 C 0.1800(7) 0.5896(5) 0.5900(3) 0.0227(14) Uani 1 1 d . . . . .
H12 H 0.087815 0.610604 0.587744 0.027 Uiso 1 1 calc R U . . .
C13 C 0.2052(7) 0.4856(5) 0.5717(3) 0.0245(14) Uani 1 1 d . . . . .
C30 C 0.5873(11) 0.8335(8) 0.7356(5) 0.049(3) Uani 1 1 d . . . . .
H30 H 0.543086 0.892497 0.754281 0.058 Uiso 0.35(2) 1 calc R U P A 1
H30A H 0.682891 0.822182 0.728882 0.058 Uiso 0.65(2) 1 calc R U P A 2
C4 C 0.2250(8) 0.8652(8) 0.7319(4) 0.036(2) Uani 1 1 d . . . . .
H4 H 0.297132 0.862959 0.769998 0.043 Uiso 1 1 calc R U . . .
C21 C 0.5348(8) 0.6951(5) 0.6275(4) 0.0192(16) Uani 1 1 d . . . . .
C16 C 0.2541(9) 0.2827(6) 0.5351(4) 0.0335(17) Uani 1 1 d . . . . .
H16 H 0.269446 0.213836 0.522986 0.040 Uiso 1 1 calc R U . . .
C2 C 0.1127(8) 0.9582(6) 0.6315(4) 0.0304(12) Uani 1 1 d . . . . .
C15 C 0.1229(11) 0.3151(5) 0.5352(5) 0.032(2) Uani 1 1 d . . . . .
H15 H 0.048701 0.268324 0.522584 0.039 Uiso 1 1 calc R U . . .
C19 C 0.4509(7) 0.5234(5) 0.5899(3) 0.0196(13) Uani 1 1 d . . . . .
C26 C 0.5057(11) 0.3228(5) 0.5520(4) 0.031(2) Uani 1 1 d . . . . .
H26 H 0.524468 0.255000 0.539066 0.037 Uiso 1 1 calc R U . . .
C6 C 0.0394(7) 0.7823(7) 0.6571(4) 0.0279(15) Uani 1 1 d . . . . .
H6 H -0.022547 0.726511 0.645752 0.034 Uiso 1 1 calc R U . . .
C5 C 0.1389(8) 0.7777(8) 0.7165(4) 0.0351(17) Uani 1 1 d . . . . .
C23 C 0.6944(8) 0.5621(5) 0.6095(4) 0.0289(16) Uani 1 1 d . . . . .
H23 H 0.785815 0.542100 0.608697 0.035 Uiso 1 1 calc R U . . .
C22 C 0.6670(7) 0.6620(6) 0.6293(3) 0.0217(13) Uani 1 1 d . . . . .
H22 H 0.741251 0.707744 0.644262 0.026 Uiso 1 1 calc R U . . .
C7 C 0.0295(7) 0.8671(6) 0.6145(3) 0.0228(15) Uani 1 1 d . . . . .
H7 H -0.033716 0.864748 0.573199 0.027 Uiso 1 1 calc R U . . .
C1 C 0.0998(10) 1.0453(6) 0.5844(5) 0.042(2) Uani 1 1 d . . . . .
H1A H 0.155582 1.103116 0.605337 0.063 Uiso 1 1 calc R U . . .
H1B H 0.003484 1.066557 0.572153 0.063 Uiso 1 1 calc R U . . .
H1C H 0.131896 1.023954 0.544591 0.063 Uiso 1 1 calc R U . . .
C17 C 0.3671(8) 0.3507(5) 0.5528(3) 0.0277(15) Uani 1 1 d . . . . .
C3 C 0.2073(8) 0.9574(6) 0.6921(4) 0.0304(12) Uani 1 1 d . . . . .
H3 H 0.259539 1.017283 0.706838 0.036 Uiso 1 1 calc R U . . .
C25 C 0.6092(8) 0.3889(6) 0.5687(4) 0.0327(17) Uani 1 1 d . . . . .
H25 H 0.699468 0.368233 0.565990 0.039 Uiso 1 1 calc R U . . .
C27 C 0.5453(8) 0.9145(6) 0.5967(5) 0.0358(19) Uani 1 1 d . . . . .
H27 H 0.508065 0.888680 0.550866 0.043 Uiso 1 1 calc R U . . .
C31 C 0.5647(11) 0.7436(11) 0.7796(4) 0.062(3) Uani 1 1 d . . . . .
H31A H 0.466240 0.735677 0.778306 0.092 Uiso 1 1 calc R U . . .
H31B H 0.612726 0.756994 0.825267 0.092 Uiso 1 1 calc R U . . .
H31C H 0.600477 0.680372 0.763559 0.092 Uiso 1 1 calc R U . . .
C11 C 0.2831(7) 0.6599(6) 0.6105(3) 0.0177(13) Uani 1 1 d . . . . .
C29 C 0.6975(9) 0.9207(7) 0.6010(5) 0.0383(18) Uani 1 1 d . . . . .
H29A H 0.742439 0.944142 0.645318 0.057 Uiso 1 1 calc R U . . .
H29B H 0.716787 0.969333 0.567760 0.057 Uiso 1 1 calc R U . . .
H29C H 0.732618 0.852512 0.592694 0.057 Uiso 1 1 calc R U . . .
C8 C 0.1470(12) 0.6905(9) 0.7665(6) 0.062(4) Uani 1 1 d . . . . .
H8 H 0.245767 0.673223 0.783695 0.075 Uiso 1 1 calc R U . . .
C28 C 0.4841(14) 1.0194(9) 0.5978(9) 0.087(4) Uani 1 1 d . U . . .
H28A H 0.383848 1.014484 0.585687 0.130 Uiso 1 1 calc R U . . .
H28B H 0.517319 1.063857 0.566059 0.130 Uiso 1 1 calc R U . . .
H28C H 0.511084 1.048615 0.642421 0.130 Uiso 1 1 calc R U . . .
C10 C 0.0724(13) 0.5945(10) 0.7421(6) 0.073(4) Uani 1 1 d . . . . .
H10A H -0.026093 0.609021 0.728980 0.110 Uiso 1 1 calc R U . . .
H10B H 0.087863 0.542685 0.777375 0.110 Uiso 1 1 calc R U . . .
H10C H 0.106100 0.568416 0.703752 0.110 Uiso 1 1 calc R U . . .
C9 C 0.0869(18) 0.7369(17) 0.8246(7) 0.108(6) Uani 1 1 d . U . . .
H9A H 0.127707 0.804678 0.836477 0.162 Uiso 1 1 calc R U . . .
H9B H 0.108142 0.691144 0.863132 0.162 Uiso 1 1 calc R U . . .
H9C H -0.012903 0.743927 0.810565 0.162 Uiso 1 1 calc R U . . .
C32A C 0.724(2) 0.846(2) 0.7635(10) 0.031(6) Uani 0.35(2) 1 d . . P A 1
H32A H 0.779918 0.809461 0.736533 0.046 Uiso 0.35(2) 1 calc R U P A 1
H32B H 0.743405 0.817270 0.808448 0.046 Uiso 0.35(2) 1 calc R U P A 1
H32C H 0.747653 0.919076 0.765247 0.046 Uiso 0.35(2) 1 calc R U P A 1
C32B C 0.5892(14) 0.9464(10) 0.7585(6) 0.036(4) Uani 0.65(2) 1 d . . P A 2
H32D H 0.617909 0.990699 0.725363 0.054 Uiso 0.65(2) 1 calc R U P A 2
H32E H 0.653765 0.953826 0.801019 0.054 Uiso 0.65(2) 1 calc R U P A 2
H32F H 0.497020 0.966355 0.763662 0.054 Uiso 0.65(2) 1 calc R U P A 2

loop_
_atom_site_aniso_label
_atom_site_aniso_U_11
_atom_site_aniso_U_22
_atom_site_aniso_U_33
_atom_site_aniso_U_23
_atom_site_aniso_U_13
_atom_site_aniso_U_12
Os1 0.0107(3) 0.0172(3) 0.0156(3) 0.00252(7) 0.00411(19) 0.00195(7)
Cl1 0.0224(8) 0.0192(7) 0.0186(8) 0.0008(6) 0.0069(6) 0.0031(6)
P1 0.0105(10) 0.0177(10) 0.0248(11) 0.0006(5) 0.0060(8) -0.0014(5)
C18 0.025(3) 0.012(3) 0.022(3) 0.009(2) -0.002(3) -0.001(2)
C14 0.032(4) 0.022(3) 0.033(4) 0.010(3) -0.005(3) -0.006(3)
C20 0.017(3) 0.016(3) 0.014(3) 0.006(2) 0.006(2) 0.001(2)
C24 0.021(3) 0.026(3) 0.020(3) 0.002(3) 0.004(3) 0.007(3)
C12 0.016(3) 0.019(3) 0.031(4) 0.010(3) 0.000(3) 0.001(3)
C13 0.022(3) 0.021(3) 0.027(3) 0.009(3) -0.002(3) -0.006(3)
C30 0.036(5) 0.048(5) 0.049(6) -0.028(5) -0.022(4) 0.015(4)
C4 0.020(4) 0.074(7) 0.015(3) -0.004(4) 0.006(3) 0.007(4)
C21 0.013(4) 0.025(4) 0.020(4) 0.001(2) 0.004(3) 0.001(2)
C16 0.058(5) 0.013(3) 0.027(4) 0.002(3) 0.004(3) 0.002(4)
C2 0.026(3) 0.033(3) 0.036(3) -0.012(2) 0.015(2) 0.009(2)
C15 0.037(5) 0.026(4) 0.027(5) 0.008(2) -0.012(4) -0.012(3)
C19 0.021(3) 0.019(3) 0.020(3) 0.003(2) 0.005(3) 0.001(3)
C26 0.054(6) 0.019(3) 0.022(4) 0.000(2) 0.011(4) 0.007(3)
C6 0.016(3) 0.046(4) 0.025(4) 0.010(4) 0.011(3) 0.009(3)
C5 0.015(3) 0.062(5) 0.032(4) 0.011(4) 0.013(3) 0.002(4)
C23 0.021(4) 0.034(4) 0.034(4) 0.005(3) 0.010(3) 0.003(3)
C22 0.014(3) 0.032(3) 0.018(3) 0.003(3) -0.001(3) 0.004(3)
C7 0.016(3) 0.032(4) 0.022(3) 0.002(3) 0.007(3) 0.010(3)
C1 0.048(5) 0.023(4) 0.060(6) 0.001(4) 0.025(5) 0.010(4)
C17 0.047(4) 0.017(3) 0.018(3) 0.000(3) 0.004(3) 0.002(3)
C3 0.026(3) 0.033(3) 0.036(3) -0.012(2) 0.015(2) 0.009(2)
C25 0.043(4) 0.029(4) 0.027(3) 0.005(3) 0.011(3) 0.020(3)
C27 0.029(4) 0.019(3) 0.064(6) 0.000(4) 0.021(4) -0.003(3)
C31 0.060(6) 0.105(9) 0.015(4) 0.005(4) -0.004(4) 0.052(6)
C11 0.020(3) 0.015(3) 0.017(3) 0.000(3) 0.002(3) 0.001(3)
C29 0.030(4) 0.044(5) 0.043(5) 0.006(4) 0.012(4) 0.000(3)
C8 0.026(5) 0.108(11) 0.049(6) 0.053(6) 0.001(5) -0.007(4)
C28 0.074(8) 0.045(6) 0.162(13) 0.026(7) 0.075(9) 0.009(5)
C10 0.066(7) 0.084(8) 0.083(8) 0.055(7) 0.047(7) 0.022(6)
C9 0.127(11) 0.158(13) 0.047(7) 0.014(8) 0.038(8) -0.064(11)
C32A 0.025(11) 0.044(13) 0.022(10) -0.015(10) 0.003(8) 0.007(10)
C32B 0.034(7) 0.050(8) 0.022(6) -0.016(5) 0.000(5) -0.006(5)

loop_
_atom_type_symbol
_atom_type_description
_atom_type_scat_dispersion_real
_atom_type_scat_dispersion_imag
_atom_type_scat_source
C C 0.0024 0.0017 'International Tables Vol C Tables 4.2.6.8 and 6.1.1.4'
H H 0.0000 0.0000 'International Tables Vol C Tables 4.2.6.8 and 6.1.1.4'
P P 0.0952 0.0997 'International Tables Vol C Tables 4.2.6.8 and 6.1.1.4'
Cl Cl 0.1386 0.1675 'International Tables Vol C Tables 4.2.6.8 and 6.1.1.4'
Os Os -1.9953 7.9452 'International Tables Vol C Tables 4.2.6.8 and 6.1.1.4'

loop_
_geom_angle_atom_site_label_1
_geom_angle_atom_site_label_2
_geom_angle_atom_site_label_3
_geom_angle
_geom_angle_site_symmetry_1
_geom_angle_site_symmetry_3
_geom_angle_publ_flag
P1 Os1 Cl1 87.84(7) . . ?
C4 Os1 Cl1 153.8(3) . . ?
C4 Os1 P1 97.2(2) . . ?
C4 Os1 C2 66.6(3) . . ?
C4 Os1 C6 66.1(3) . . ?
C4 Os1 C5 37.6(4) . . ?
C4 Os1 C7 78.5(3) . . ?
C4 Os1 C3 37.5(3) . . ?
C2 Os1 Cl1 88.9(2) . . ?
C2 Os1 P1 122.2(2) . . ?
C2 Os1 C3 35.5(3) . . ?
C6 Os1 Cl1 113.9(2) . . ?
C6 Os1 P1 157.5(2) . . ?
C6 Os1 C2 66.7(3) . . ?
C6 Os1 C3 77.3(3) . . ?
C5 Os1 Cl1 150.7(2) . . ?
C5 Os1 P1 121.0(2) . . ?
C5 Os1 C2 80.1(3) . . ?
C5 Os1 C6 36.9(3) . . ?
C5 Os1 C3 67.5(3) . . ?
C7 Os1 Cl1 87.68(18) . . ?
C7 Os1 P1 159.1(2) . . ?
C7 Os1 C2 37.3(3) . . ?
C7 Os1 C6 36.8(3) . . ?
C7 Os1 C5 67.1(3) . . ?
C7 Os1 C3 65.1(3) . . ?
C3 Os1 Cl1 116.4(2) . . ?
C3 Os1 P1 99.0(2) . . ?
C11 Os1 Cl1 81.65(19) . . ?
C11 Os1 P1 81.1(2) . . ?
C11 Os1 C4 124.5(3) . . ?
C11 Os1 C2 154.6(3) . . ?
C11 Os1 C6 95.7(3) . . ?
C11 Os1 C5 96.8(3) . . ?
C11 Os1 C7 118.3(3) . . ?
C11 Os1 C3 162.0(3) . . ?
C30 P1 Os1 121.2(4) . . ?
C30 P1 C27 108.0(5) . . ?
C21 P1 Os1 105.5(3) . . ?
C21 P1 C30 102.0(4) . . ?
C21 P1 C27 105.7(4) . . ?
C27 P1 Os1 112.8(3) . . ?
C13 C18 C19 119.2(6) . . ?
C13 C18 C17 120.6(6) . . ?
C19 C18 C17 120.2(7) . . ?
C13 C14 H14 119.6 . . ?
C15 C14 H14 119.6 . . ?
C15 C14 C13 120.8(8) . . ?
C21 C20 C19 118.5(6) . . ?
C21 C20 C11 120.4(6) . . ?
C19 C20 C11 121.1(6) . . ?
C19 C24 C23 119.9(6) . . ?
C19 C24 C25 118.5(7) . . ?
C23 C24 C25 121.5(7) . . ?
C13 C12 H12 118.4 . . ?
C11 C12 H12 118.4 . . ?
C11 C12 C13 123.1(6) . . ?
C18 C13 C14 118.2(7) . . ?
C18 C13 C12 120.0(6) . . ?
C14 C13 C12 121.8(7) . . ?
P1 C30 H30 103.2 . . ?
P1 C30 H30A 103.3 . . ?
C31 C30 P1 111.1(7) . . ?
C31 C30 H30 103.2 . . ?
C31 C30 H30A 103.3 . . ?
C31 C30 C32B 122.8(10) . . ?
C32A C30 P1 136.8(12) . . ?
C32A C30 H30 103.2 . . ?
C32A C30 C31 95.4(13) . . ?
C32B C30 P1 110.5(8) . . ?
C32B C30 H30A 103.3 . . ?
Os1 C4 H4 124.0 . . ?
C5 C4 Os1 73.0(5) . . ?
C5 C4 H4 118.6 . . ?
C5 C4 C3 122.7(7) . . ?
C3 C4 Os1 75.9(4) . . ?
C3 C4 H4 118.6 . . ?
C20 C21 P1 112.6(6) . . ?
C22 C21 P1 127.1(6) . . ?
C22 C21 C20 120.2(6) . . ?
C15 C16 H16 119.6 . . ?
C15 C16 C17 120.9(7) . . ?
C17 C16 H16 119.6 . . ?
C7 C2 Os1 68.2(4) . . ?
C7 C2 C1 120.0(7) . . ?
C1 C2 Os1 128.1(6) . . ?
C3 C2 Os1 72.3(4) . . ?
C3 C2 C7 117.2(7) . . ?
C3 C2 C1 122.8(8) . . ?
C14 C15 C16 121.3(8) . . ?
C14 C15 H15 119.3 . . ?
C16 C15 H15 119.3 . . ?
C18 C19 C20 119.7(6) . . ?
C24 C19 C18 120.2(6) . . ?
C24 C19 C20 120.1(6) . . ?
C17 C26 H26 119.0 . . ?
C25 C26 H26 119.0 . . ?
C25 C26 C17 122.0(7) . . ?
Os1 C6 H6 131.4 . . ?
C5 C6 Os1 71.3(4) . . ?
C5 C6 H6 119.2 . . ?
C7 C6 Os1 71.1(4) . . ?
C7 C6 H6 119.2 . . ?
C7 C6 C5 121.6(8) . . ?
C4 C5 Os1 69.4(4) . . ?
C4 C5 C8 119.9(8) . . ?
C6 C5 Os1 71.8(4) . . ?
C6 C5 C4 116.4(8) . . ?
C6 C5 C8 123.3(8) . . ?
C8 C5 Os1 134.7(8) . . ?
C24 C23 H23 120.2 . . ?
C24 C23 C22 119.6(7) . . ?
C22 C23 H23 120.2 . . ?
C21 C22 C23 121.5(7) . . ?
C21 C22 H22 119.2 . . ?
C23 C22 H22 119.2 . . ?
Os1 C7 H7 126.3 . . ?
C2 C7 Os1 74.5(4) . . ?
C2 C7 H7 119.0 . . ?
C6 C7 Os1 72.2(4) . . ?
C6 C7 C2 122.0(7) . . ?
C6 C7 H7 119.0 . . ?
C2 C1 H1A 109.5 . . ?
C2 C1 H1B 109.5 . . ?
C2 C1 H1C 109.5 . . ?
H1A C1 H1B 109.5 . . ?
H1A C1 H1C 109.5 . . ?
H1B C1 H1C 109.5 . . ?
C18 C17 C26 118.1(7) . . ?
C16 C17 C18 118.2(7) . . ?
C16 C17 C26 123.7(7) . . ?
Os1 C3 H3 134.4 . . ?
C4 C3 Os1 66.6(4) . . ?
C4 C3 H3 120.2 . . ?
C2 C3 Os1 72.2(4) . . ?
C2 C3 C4 119.6(7) . . ?
C2 C3 H3 120.2 . . ?
C24 C25 H25 119.6 . . ?
C26 C25 C24 120.9(7) . . ?
C26 C25 H25 119.6 . . ?
P1 C27 H27 104.3 . . ?
C29 C27 P1 117.4(6) . . ?
C29 C27 H27 104.3 . . ?
C28 C27 P1 113.8(7) . . ?
C28 C27 H27 104.3 . . ?
C28 C27 C29 111.1(8) . . ?
C30 C31 H31A 109.5 . . ?
C30 C31 H31B 109.5 . . ?
C30 C31 H31C 109.5 . . ?
H31A C31 H31B 109.5 . . ?
H31A C31 H31C 109.5 . . ?
H31B C31 H31C 109.5 . . ?
C20 C11 Os1 120.2(5) . . ?
C12 C11 Os1 122.8(5) . . ?
C12 C11 C20 116.8(6) . . ?
C27 C29 H29A 109.5 . . ?
C27 C29 H29B 109.5 . . ?
C27 C29 H29C 109.5 . . ?
H29A C29 H29B 109.5 . . ?
H29A C29 H29C 109.5 . . ?
H29B C29 H29C 109.5 . . ?
C5 C8 H8 108.5 . . ?
C5 C8 C9 104.8(11) . . ?
C10 C8 C5 116.2(9) . . ?
C10 C8 H8 108.5 . . ?
C10 C8 C9 109.9(10) . . ?
C9 C8 H8 108.5 . . ?
C27 C28 H28A 109.5 . . ?
C27 C28 H28B 109.5 . . ?
C27 C28 H28C 109.5 . . ?
H28A C28 H28B 109.5 . . ?
H28A C28 H28C 109.5 . . ?
H28B C28 H28C 109.5 . . ?
C8 C10 H10A 109.5 . . ?
C8 C10 H10B 109.5 . . ?
C8 C10 H10C 109.5 . . ?
H10A C10 H10B 109.5 . . ?
H10A C10 H10C 109.5 . . ?
H10B C10 H10C 109.5 . . ?
C8 C9 H9A 109.5 . . ?
C8 C9 H9B 109.5 . . ?
C8 C9 H9C 109.5 . . ?
H9A C9 H9B 109.5 . . ?
H9A C9 H9C 109.5 . . ?
H9B C9 H9C 109.5 . . ?
C30 C32A H32A 109.5 . . ?
C30 C32A H32B 109.5 . . ?
C30 C32A H32C 109.5 . . ?
H32A C32A H32B 109.5 . . ?
H32A C32A H32C 109.5 . . ?
H32B C32A H32C 109.5 . . ?
C30 C32B H32D 109.5 . . ?
C30 C32B H32E 109.5 . . ?
C30 C32B H32F 109.5 . . ?
H32D C32B H32E 109.5 . . ?
H32D C32B H32F 109.5 . . ?
H32E C32B H32F 109.5 . . ?

loop_
_geom_bond_atom_site_label_1
_geom_bond_atom_site_label_2
_geom_bond_distance
_geom_bond_site_symmetry_2
_geom_bond_publ_flag
Os1 Cl1 2.4310(16) . ?
Os1 P1 2.317(2) . ?
Os1 C4 2.176(7) . ?
Os1 C2 2.297(7) . ?
Os1 C6 2.229(7) . ?
Os1 C5 2.223(8) . ?
Os1 C7 2.214(6) . ?
Os1 C3 2.299(7) . ?
Os1 C11 2.099(8) . ?
P1 C30 1.835(10) . ?
P1 C21 1.804(7) . ?
P1 C27 1.869(9) . ?
C18 C13 1.418(10) . ?
C18 C19 1.419(9) . ?
C18 C17 1.420(9) . ?
C14 H14 0.9500 . ?
C14 C13 1.423(10) . ?
C14 C15 1.370(11) . ?
C20 C21 1.414(10) . ?
C20 C19 1.440(9) . ?
C20 C11 1.467(9) . ?
C24 C19 1.401(9) . ?
C24 C23 1.403(10) . ?
C24 C25 1.452(10) . ?
C12 H12 0.9500 . ?
C12 C13 1.438(10) . ?
C12 C11 1.375(10) . ?
C30 H30 1.0000 . ?
C30 H30A 1.0000 . ?
C30 C31 1.524(18) . ?
C30 C32A 1.38(2) . ?
C30 C32B 1.540(14) . ?
C4 H4 0.9500 . ?
C4 C5 1.420(14) . ?
C4 C3 1.443(12) . ?
C21 C22 1.377(11) . ?
C16 H16 0.9500 . ?
C16 C15 1.373(14) . ?
C16 C17 1.418(12) . ?
C2 C7 1.445(11) . ?
C2 C1 1.479(12) . ?
C2 C3 1.402(11) . ?
C15 H15 0.9500 . ?
C26 H26 0.9500 . ?
C26 C17 1.430(13) . ?
C26 C25 1.332(13) . ?
C6 H6 0.9500 . ?
C6 C5 1.408(11) . ?
C6 C7 1.401(11) . ?
C5 C8 1.524(12) . ?
C23 H23 0.9500 . ?
C23 C22 1.403(10) . ?
C22 H22 0.9500 . ?
C7 H7 0.9500 . ?
C1 H1A 0.9800 . ?
C1 H1B 0.9800 . ?
C1 H1C 0.9800 . ?
C3 H3 0.9500 . ?
C25 H25 0.9500 . ?
C27 H27 1.0000 . ?
C27 C29 1.502(11) . ?
C27 C28 1.495(13) . ?
C31 H31A 0.9800 . ?
C31 H31B 0.9800 . ?
C31 H31C 0.9800 . ?
C29 H29A 0.9800 . ?
C29 H29B 0.9800 . ?
C29 H29C 0.9800 . ?
C8 H8 1.0000 . ?
C8 C10 1.487(18) . ?
C8 C9 1.56(2) . ?
C28 H28A 0.9800 . ?
C28 H28B 0.9800 . ?
C28 H28C 0.9800 . ?
C10 H10A 0.9800 . ?
C10 H10B 0.9800 . ?
C10 H10C 0.9800 . ?
C9 H9A 0.9800 . ?
C9 H9B 0.9800 . ?
C9 H9C 0.9800 . ?
C32A H32A 0.9800 . ?
C32A H32B 0.9800 . ?
C32A H32C 0.9800 . ?
C32B H32D 0.9800 . ?
C32B H32E 0.9800 . ?
C32B H32F 0.9800 . ?

loop_
_geom_torsion_atom_site_label_1
_geom_torsion_atom_site_label_2
_geom_torsion_atom_site_label_3
_geom_torsion_atom_site_label_4
_geom_torsion
_geom_torsion_site_symmetry_1
_geom_torsion_site_symmetry_2
_geom_torsion_site_symmetry_3
_geom_torsion_site_symmetry_4
_geom_torsion_publ_flag
Os1 P1 C30 C31 60.6(7) . . . . ?
Os1 P1 C30 C32A -175.5(17) . . . . ?
Os1 P1 C30 C32B -79.3(10) . . . . ?
Os1 P1 C21 C20 -4.4(6) . . . . ?
Os1 P1 C21 C22 -179.8(6) . . . . ?
Os1 P1 C27 C29 -176.3(6) . . . . ?
Os1 P1 C27 C28 51.5(10) . . . . ?
Os1 C4 C5 C6 -55.9(7) . . . . ?
Os1 C4 C5 C8 130.5(9) . . . . ?
Os1 C4 C3 C2 51.0(6) . . . . ?
Os1 C2 C7 C6 56.8(6) . . . . ?
Os1 C2 C3 C4 -48.5(6) . . . . ?
Os1 C6 C5 C4 54.7(6) . . . . ?
Os1 C6 C5 C8 -132.0(10) . . . . ?
Os1 C6 C7 C2 -57.8(6) . . . . ?
Os1 C5 C8 C10 -79.6(12) . . . . ?
Os1 C5 C8 C9 158.9(9) . . . . ?
P1 C21 C22 C23 179.4(6) . . . . ?
C20 C21 C22 C23 4.2(11) . . . . ?
C24 C23 C22 C21 -3.6(11) . . . . ?
C13 C18 C19 C20 0.1(9) . . . . ?
C13 C18 C19 C24 178.5(6) . . . . ?
C13 C18 C17 C16 0.5(10) . . . . ?
C13 C18 C17 C26 179.1(6) . . . . ?
C13 C14 C15 C16 0.5(13) . . . . ?
C13 C12 C11 Os1 177.9(5) . . . . ?
C13 C12 C11 C20 3.4(10) . . . . ?
C30 P1 C21 C20 123.1(7) . . . . ?
C30 P1 C21 C22 -52.4(9) . . . . ?
C30 P1 C27 C29 47.0(8) . . . . ?
C30 P1 C27 C28 -85.2(10) . . . . ?
C4 C5 C8 C10 -169.5(9) . . . . ?
C4 C5 C8 C9 69.0(12) . . . . ?
C21 P1 C30 C31 -56.0(8) . . . . ?
C21 P1 C30 C32A 68.0(19) . . . . ?
C21 P1 C30 C32B 164.2(9) . . . . ?
C21 P1 C27 C29 -61.5(8) . . . . ?
C21 P1 C27 C28 166.3(9) . . . . ?
C21 C20 C19 C18 -179.3(6) . . . . ?
C21 C20 C19 C24 2.4(9) . . . . ?
C21 C20 C11 Os1 2.8(9) . . . . ?
C21 C20 C11 C12 177.5(6) . . . . ?
C15 C14 C13 C18 0.2(11) . . . . ?
C15 C14 C13 C12 179.3(7) . . . . ?
C15 C16 C17 C18 0.2(11) . . . . ?
C15 C16 C17 C26 -178.2(8) . . . . ?
C19 C18 C13 C14 -179.4(6) . . . . ?
C19 C18 C13 C12 1.5(9) . . . . ?
C19 C18 C17 C16 179.2(6) . . . . ?
C19 C18 C17 C26 -2.3(10) . . . . ?
C19 C20 C21 P1 -179.4(5) . . . . ?
C19 C20 C21 C22 -3.5(10) . . . . ?
C19 C20 C11 Os1 -176.3(5) . . . . ?
C19 C20 C11 C12 -1.6(9) . . . . ?
C19 C24 C23 C22 2.4(11) . . . . ?
C19 C24 C25 C26 -4.7(11) . . . . ?
C6 C5 C8 C10 17.5(16) . . . . ?
C6 C5 C8 C9 -104.0(11) . . . . ?
C5 C4 C3 Os1 -58.7(7) . . . . ?
C5 C4 C3 C2 -7.7(11) . . . . ?
C5 C6 C7 Os1 52.5(7) . . . . ?
C5 C6 C7 C2 -5.3(11) . . . . ?
C23 C24 C19 C18 179.8(6) . . . . ?
C23 C24 C19 C20 -1.9(10) . . . . ?
C23 C24 C25 C26 179.2(7) . . . . ?
C7 C2 C3 Os1 53.1(5) . . . . ?
C7 C2 C3 C4 4.5(10) . . . . ?
C7 C6 C5 Os1 -52.4(7) . . . . ?
C7 C6 C5 C4 2.3(11) . . . . ?
C7 C6 C5 C8 175.6(9) . . . . ?
C1 C2 C7 Os1 122.4(7) . . . . ?
C1 C2 C7 C6 179.2(7) . . . . ?
C1 C2 C3 Os1 -124.4(7) . . . . ?
C1 C2 C3 C4 -172.9(7) . . . . ?
C17 C18 C13 C14 -0.8(10) . . . . ?
C17 C18 C13 C12 -179.8(6) . . . . ?
C17 C18 C19 C20 -178.5(6) . . . . ?
C17 C18 C19 C24 -0.2(10) . . . . ?
C17 C16 C15 C14 -0.8(13) . . . . ?
C17 C26 C25 C24 2.2(12) . . . . ?
C3 C4 C5 Os1 60.0(7) . . . . ?
C3 C4 C5 C6 4.1(12) . . . . ?
C3 C4 C5 C8 -169.4(9) . . . . ?
C3 C2 C7 Os1 -55.1(6) . . . . ?
C3 C2 C7 C6 1.7(10) . . . . ?
C25 C24 C19 C18 3.6(10) . . . . ?
C25 C24 C19 C20 -178.1(6) . . . . ?
C25 C24 C23 C22 178.5(7) . . . . ?
C25 C26 C17 C18 1.3(11) . . . . ?
C25 C26 C17 C16 179.7(7) . . . . ?
C27 P1 C30 C31 -167.1(6) . . . . ?
C27 P1 C30 C32A -43.1(19) . . . . ?
C27 P1 C30 C32B 53.1(10) . . . . ?
C27 P1 C21 C20 -124.1(6) . . . . ?
C27 P1 C21 C22 60.4(8) . . . . ?
C11 C20 C21 P1 1.5(9) . . . . ?
C11 C20 C21 C22 177.3(6) . . . . ?
C11 C20 C19 C18 -0.1(9) . . . . ?
C11 C20 C19 C24 -178.5(6) . . . . ?
C11 C12 C13 C18 -3.4(10) . . . . ?
C11 C12 C13 C14 177.5(7) . . . . ?
